data_4113324
loop_
_publ_author_name
'Koji Nakabayashi'
'Masaki Kawano'
'Michito Yoshizawa'
'Shin-ichi Ohkoshi'
'Makoto Fujita'

_publ_contact_author 'Masaki Kawano'
_publ_contact_author_email mkawano@appchem.t.u-tokyo.ac.jp
_publ_section_title
;
 Cavity-Induced Spin-Spin Interaction between Organic Radicals within a
 Self-Assembled Coordination Cage
;
_journal_name_full 'Journal of the American Chemical Society'
_journal_page_first 16694
_journal_page_last 16695
_journal_paper_doi 10.1021/ja044445p
_journal_volume 126
_journal_year 2004
_chemical_formula_sum 'C149 H96 N48 O76 Pd6'
_chemical_formula_weight 4413.14
_chemical_name_systematic
; 
 ? 
;
_space_group_IT_number 96
_symmetry_cell_setting tetragonal
_symmetry_space_group_name_Hall 'P 4nw 2abw'
_symmetry_space_group_name_H-M 'P 43 21 2'
_atom_sites_solution_hydrogens geom
_atom_sites_solution_primary direct
_atom_sites_solution_secondary difmap
_audit_creation_method SHELXL-97
_cell_angle_alpha 90.00
_cell_angle_beta 90.00
_cell_angle_gamma 90.00
_cell_formula_units_Z 4
_cell_length_a 29.162(3)
_cell_length_b 29.162(3)
_cell_length_c 30.451(6)
_cell_measurement_reflns_used 35967
_cell_measurement_temperature 80(2)
_cell_measurement_theta_max 26
_cell_measurement_theta_min 2.3
_cell_volume 25896(6)
_computing_cell_refinement 'Bruker SMART'
_computing_data_collection 'Bruker SMART'
_computing_data_reduction 'Bruker SHELXTL'
_computing_molecular_graphics 'Bruker XP'
_computing_publication_material 'Bruker SHELXTL'
_computing_structure_refinement 'SHELXL-97 (Sheldrick, 1997)'
_computing_structure_solution 'SHELXS-97 (Sheldrick, 1990)'
_diffrn_ambient_temperature 80(2)
_diffrn_measured_fraction_theta_full 0.960
_diffrn_measured_fraction_theta_max 0.960
_diffrn_measurement_device_type CCD
_diffrn_measurement_method omega_scan
_diffrn_radiation_monochromator graphite
_diffrn_radiation_source 'fine-focus sealed tube'
_diffrn_radiation_type MoK\a
_diffrn_radiation_wavelength 0.71073
_diffrn_reflns_av_R_equivalents 0.2379
_diffrn_reflns_av_sigmaI/netI 0.1748
_diffrn_reflns_limit_h_max 39
_diffrn_reflns_limit_h_min -38
_diffrn_reflns_limit_k_max 37
_diffrn_reflns_limit_k_min -38
_diffrn_reflns_limit_l_max 39
_diffrn_reflns_limit_l_min -39
_diffrn_reflns_number 295168
_diffrn_reflns_theta_full 28.78
_diffrn_reflns_theta_max 28.78
_diffrn_reflns_theta_min 1.55
_diffrn_standards_decay_% none
_exptl_absorpt_coefficient_mu 0.484
_exptl_absorpt_correction_T_max 0.9353
_exptl_absorpt_correction_T_min 0.8804
_exptl_absorpt_correction_type semi-empirical
_exptl_absorpt_process_details SADABS
_exptl_crystal_colour 'dark purple'
_exptl_crystal_density_diffrn 1.132
_exptl_crystal_description cubic
_exptl_crystal_F_000 8840
_exptl_crystal_size_max 0.27
_exptl_crystal_size_mid 0.25
_exptl_crystal_size_min 0.14
_refine_diff_density_max 2.171
_refine_diff_density_min -0.899
_refine_diff_density_rms 0.170
_refine_ls_abs_structure_details 'Flack H D (1983), Acta Cryst. A39, 876-881'
_refine_ls_abs_structure_Flack -0.01(7)
_refine_ls_extinction_method none
_refine_ls_goodness_of_fit_ref 1.045
_refine_ls_hydrogen_treatment constr
_refine_ls_matrix_type full
_refine_ls_number_parameters 1048
_refine_ls_number_reflns 31871
_refine_ls_number_restraints 488
_refine_ls_restrained_S_all 1.041
_refine_ls_R_factor_all 0.2924
_refine_ls_R_factor_gt 0.1504
_refine_ls_shift/su_max 0.070
_refine_ls_shift/su_mean 0.007
_refine_ls_structure_factor_coef Fsqd
_refine_ls_weighting_details 'calc w=1/[\s^2^(Fo^2^)+(0.1998P)^2^+82.3282P] where P=(Fo^2^+2Fc^2^)/3'
_refine_ls_weighting_scheme calc
_refine_ls_wR_factor_gt 0.3338
_refine_ls_wR_factor_ref 0.4164
_reflns_number_gt 12983
_reflns_number_total 31871
_reflns_threshold_expression >2sigma(I)
_cod_data_source_file ja044445psi20040911_042836.cif
_cod_data_source_block p43212
_cod_original_cell_volume 25896(7)
_cod_database_code 4113324

loop_
_symmetry_equiv_pos_as_xyz
'x, y, z'
'-x, -y, z+1/2'
'-y+1/2, x+1/2, z+3/4'
'y+1/2, -x+1/2, z+1/4'
'-x+1/2, y+1/2, -z+3/4'
'x+1/2, -y+1/2, -z+1/4'
'y, x, -z'
'-y, -x, -z+1/2'

loop_
_atom_site_label
_atom_site_type_symbol
_atom_site_fract_x
_atom_site_fract_y
_atom_site_fract_z
_atom_site_U_iso_or_equiv
_atom_site_adp_type
_atom_site_occupancy
_atom_site_symmetry_multiplicity
_atom_site_calc_flag
_atom_site_refinement_flags
Pd1 Pd 0.50923(4) 0.50923(4) 1.0000 0.0654(5) Uani 1 2 d S
Pd2 Pd 0.67989(4) 0.79876(4) 0.70945(3) 0.0645(3) Uani 1 1 d .
Pd3 Pd 0.94839(4) 0.51903(4) 0.91932(4) 0.0661(3) Uani 1 1 d .
Pd4 Pd 0.96264(4) 0.96264(4) 1.0000 0.0776(6) Uani 1 2 d S
N1 N 0.6261(5) 0.8138(5) 0.6716(4) 0.077(4) Uani 1 1 d .
N2 N 0.7116(5) 0.8191(5) 0.6536(3) 0.071(3) Uani 1 1 d .
N3 N 0.6438(5) 0.7835(4) 0.7652(4) 0.066(3) Uani 1 1 d .
N4 N 0.7371(4) 0.7882(5) 0.7465(4) 0.072(3) Uani 1 1 d .
N5 N 0.8610(5) 0.7247(4) 0.8436(4) 0.073(4) Uani 1 1 d .
N6 N 0.8605(4) 0.8047(4) 0.8591(4) 0.057(3) Uani 1 1 d .
N7 N 0.9099(4) 0.7548(4) 0.8990(5) 0.072(4) Uani 1 1 d .
N8 N 0.9436(5) 0.9094(5) 0.9611(5) 0.079(4) Uani 1 1 d .
N9 N 0.9307(5) 0.5840(4) 0.9058(4) 0.071(3) Uani 1 1 d .
N10 N 0.9818(5) 1.0144(6) 1.0337(5) 0.096(4) Uani 1 1 d .
N11 N 0.9984(5) 0.5166(6) 0.8735(5) 0.090(4) Uani 1 1 d .
N12 N 0.9674(5) 0.4541(4) 0.9251(5) 0.076(4) Uani 1 1 d .
N13 N 0.8974(4) 0.5206(4) 0.9652(5) 0.068(3) Uani 1 1 d .
N14 N 0.7446(4) 0.5321(5) 1.0389(4) 0.075(4) Uani 1 1 d .
N15 N 0.7957(4) 0.5643(5) 1.0904(4) 0.069(3) Uani 1 1 d .
N16 N 0.7143(4) 0.5627(5) 1.1049(4) 0.075(4) Uani 1 1 d .
N17 N 0.5741(5) 0.5158(5) 1.0241(4) 0.071(3) Uani 1 1 d .
N18 N 0.4997(5) 0.4443(5) 1.0206(4) 0.076(4) Uani 1 1 d .
C1 C 0.8186(5) 0.5168(6) 0.9817(5) 0.071(4) Uani 1 1 d U
H1A H 0.7887 0.5098 0.9733 0.086 Uiso 1 1 calc R
C2 C 0.7567(6) 0.8231(5) 0.7666(5) 0.073(4) Uani 1 1 d U
H2A H 0.7459 0.8524 0.7605 0.087 Uiso 1 1 calc R
C3 C 0.6097(5) 0.5071(5) 0.9969(6) 0.074(4) Uani 1 1 d U
H3A H 0.6039 0.4967 0.9686 0.089 Uiso 1 1 calc R
C4 C 0.8077(5) 0.7751(5) 0.8045(4) 0.060(3) Uani 1 1 d U
C5 C 0.8704(5) 0.5426(5) 1.0343(5) 0.064(3) Uani 1 1 d U
H5A H 0.8765 0.5534 1.0624 0.077 Uiso 1 1 calc R
C6 C 1.0156(9) 0.5473(10) 0.8500(7) 0.122(7) Uani 1 1 d U
H6A H 1.0038 0.5764 0.8551 0.146 Uiso 1 1 calc R
C7 C 1.0143(6) 0.4753(8) 0.8665(7) 0.096(5) Uani 1 1 d U
C8 C 0.9110(6) 0.8362(5) 0.9142(5) 0.068(3) Uani 1 1 d U
C9 C 0.7522(6) 0.7465(5) 0.7548(5) 0.076(4) Uani 1 1 d U
H9A H 0.7376 0.7216 0.7417 0.092 Uiso 1 1 calc R
C10 C 0.9486(5) 0.6185(5) 0.9276(5) 0.069(4) Uani 1 1 d U
H10A H 0.9699 0.6125 0.9496 0.083 Uiso 1 1 calc R
C11 C 0.7885(6) 0.7386(5) 0.7816(5) 0.077(4) Uani 1 1 d U
H11A H 0.8003 0.7091 0.7847 0.092 Uiso 1 1 calc R
C12 C 0.5321(6) 0.4173(5) 1.0400(5) 0.071(4) Uani 1 1 d U
H12A H 0.5611 0.4293 1.0454 0.086 Uiso 1 1 calc R
C13 C 0.9984(5) 0.4391(6) 0.8953(6) 0.081(4) Uani 1 1 d U
C14 C 0.8910(6) 0.7210(5) 0.8747(5) 0.065(4) Uani 1 1 d U
C15 C 0.7099(6) 0.5435(6) 1.0651(5) 0.071(4) Uani 1 1 d U
C16 C 0.6626(6) 0.5315(6) 1.0525(6) 0.078(4) Uani 1 1 d U
C17 C 0.9660(10) 1.0298(10) 1.0710(10) 0.166(11) Uani 1 1 d U
H17A H 0.9418 1.0131 1.0830 0.199 Uiso 1 1 calc R
C18 C 0.7912(5) 0.8189(5) 0.7952(5) 0.064(3) Uani 1 1 d U
H18A H 0.8039 0.8446 0.8085 0.076 Uiso 1 1 calc R
C19 C 0.9637(7) 0.3778(6) 0.9560(8) 0.101(5) Uani 1 1 d U
H19A H 0.9506 0.3572 0.9756 0.121 Uiso 1 1 calc R
C20 C 0.9367(6) 0.6637(5) 0.9189(6) 0.076(4) Uani 1 1 d U
H20A H 0.9487 0.6872 0.9359 0.092 Uiso 1 1 calc R
C21 C 0.9113(7) 0.9136(6) 0.9321(5) 0.079(4) Uani 1 1 d U
H21A H 0.8982 0.9425 0.9290 0.095 Uiso 1 1 calc R
C22 C 0.8553(5) 0.5098(5) 0.9520(5) 0.067(4) Uani 1 1 d U
H22A H 0.8501 0.4981 0.9240 0.081 Uiso 1 1 calc R
C23 C 0.5818(7) 0.8082(7) 0.6837(7) 0.092(5) Uani 1 1 d U
H23A H 0.5758 0.7953 0.7110 0.110 Uiso 1 1 calc R
C24 C 0.8934(5) 0.7956(5) 0.8893(5) 0.062(3) Uani 1 1 d U
C25 C 0.8272(5) 0.5337(5) 1.0226(5) 0.062(3) Uani 1 1 d U
C26 C 0.9493(7) 0.4246(5) 0.9558(6) 0.085(5) Uani 1 1 d U
H26A H 0.9279 0.4350 0.9762 0.102 Uiso 1 1 calc R
C27 C 1.0475(9) 0.5458(11) 0.8191(8) 0.139(7) Uani 1 1 d U
H27A H 1.0576 0.5707 0.8027 0.166 Uiso 1 1 calc R
C28 C 0.8442(5) 0.7697(5) 0.8376(5) 0.062(3) Uani 1 1 d U
C29 C 0.7852(5) 0.5438(5) 1.0531(5) 0.062(3) Uani 1 1 d U
C30 C 0.6348(7) 0.8321(7) 0.6331(5) 0.083(4) Uani 1 1 d U
C31 C 0.5455(7) 0.8205(8) 0.6580(7) 0.112(6) Uani 1 1 d U
H31A H 0.5154 0.8145 0.6663 0.135 Uiso 1 1 calc R
C32 C 0.6543(6) 0.5134(6) 1.0104(5) 0.076(4) Uani 1 1 d U
H32A H 0.6785 0.5057 0.9919 0.091 Uiso 1 1 calc R
C33 C 0.9070(6) 0.6739(5) 0.8849(5) 0.071(4) Uani 1 1 d U
C34 C 0.8951(6) 0.8805(6) 0.9064(6) 0.079(4) Uani 1 1 d U
H34A H 0.8740 0.8867 0.8842 0.094 Uiso 1 1 calc R
C35 C 0.6005(9) 0.8477(9) 0.6059(7) 0.121(6) Uani 1 1 d U
H35A H 0.6084 0.8612 0.5793 0.145 Uiso 1 1 calc R
C36 C 0.6400(5) 0.8150(6) 0.7951(5) 0.068(4) Uani 1 1 d .
H36 H 0.6529 0.8436 0.7897 0.081 Uiso 1 1 calc R
C37 C 0.6829(7) 0.8358(6) 0.6237(4) 0.084(4) Uani 1 1 d U
C38 C 0.9060(5) 0.5362(5) 1.0053(4) 0.059(3) Uani 1 1 d U
H38A H 0.9359 0.5427 1.0138 0.071 Uiso 1 1 calc R
C39 C 0.4832(10) 0.3555(8) 1.0433(9) 0.129(7) Uani 1 1 d U
H39A H 0.4773 0.3252 1.0508 0.154 Uiso 1 1 calc R
C40 C 0.8884(7) 0.6374(5) 0.8615(6) 0.082(4) Uani 1 1 d U
H40A H 0.8672 0.6419 0.8391 0.098 Uiso 1 1 calc R
C41 C 1.0514(9) 0.4661(11) 0.8374(9) 0.131(7) Uani 1 1 d U
H41A H 1.0648 0.4372 0.8357 0.157 Uiso 1 1 calc R
C42 C 0.5806(6) 0.5288(7) 1.0651(6) 0.095(6) Uani 1 1 d U
H42A H 0.5556 0.5317 1.0839 0.114 Uiso 1 1 calc R
C43 C 0.7582(6) 0.5722(6) 1.1171(5) 0.074(4) Uani 1 1 d U
C45 C 0.9033(7) 0.5937(6) 0.8734(6) 0.089(5) Uani 1 1 d U
H45A H 0.8926 0.5693 0.8566 0.106 Uiso 1 1 calc R
C46 C 0.8082(6) 0.6182(6) 1.1665(5) 0.077(4) Uani 1 1 d U
H46 H 0.8319 0.6163 1.1462 0.093 Uiso 1 1 calc R
C47 C 0.7678(6) 0.5994(6) 1.1576(5) 0.071(4) Uani 1 1 d U
C48 C 0.6287(7) 0.7419(7) 0.7731(6) 0.084(5) Uani 1 1 d .
H48 H 0.6355 0.7186 0.7532 0.101 Uiso 1 1 calc R
C49 C 0.7315(6) 0.6026(7) 1.1894(6) 0.085(5) Uani 1 1 d U
H49 H 0.7033 0.5884 1.1855 0.102 Uiso 1 1 calc R
C52 C 0.9458(7) 0.8282(6) 0.9443(5) 0.082(4) Uani 1 1 d U
H52A H 0.9579 0.7992 0.9492 0.099 Uiso 1 1 calc R
C53 C 0.5228(8) 0.3730(6) 1.0517(7) 0.102(5) Uani 1 1 d U
H53A H 0.5451 0.3555 1.0658 0.123 Uiso 1 1 calc R
C54 C 0.6256(6) 0.5382(7) 1.0810(6) 0.089(5) Uani 1 1 d U
H54A H 0.6302 0.5486 1.1096 0.106 Uiso 1 1 calc R
C55 C 0.9800(12) 1.0673(11) 1.0953(10) 0.180(10) Uani 1 1 d U
H55A H 0.9660 1.0766 1.1213 0.216 Uiso 1 1 calc R
C56 C 0.9944(7) 0.3642(6) 0.9294(9) 0.115(6) Uani 1 1 d U
H56A H 1.0062 0.3348 0.9327 0.138 Uiso 1 1 calc R
C57 C 0.4580(7) 0.4288(6) 1.0099(6) 0.092(5) Uani 1 1 d U
C58 C 0.9612(6) 0.8674(6) 0.9670(5) 0.076(4) Uani 1 1 d U
H58A H 0.9849 0.8639 0.9871 0.091 Uiso 1 1 calc R
C59 C 0.4467(9) 0.3833(8) 1.0217(8) 0.122(7) Uani 1 1 d U
H59A H 0.4178 0.3713 1.0162 0.146 Uiso 1 1 calc R
C60 C 1.0379(10) 1.0766(9) 1.0380(8) 0.135(8) Uani 1 1 d U
H60A H 1.0634 1.0908 1.0259 0.162 Uiso 1 1 calc R
C61 C 0.6999(9) 0.8526(9) 0.5834(6) 0.119(6) Uani 1 1 d U
H61A H 0.6801 0.8632 0.5617 0.143 Uiso 1 1 calc R
C64 C 0.7590(7) 0.8187(7) 0.6460(6) 0.089(5) Uani 1 1 d U
H64A H 0.7785 0.8060 0.6669 0.107 Uiso 1 1 calc R
C68 C 1.0167(7) 1.0406(7) 1.0198(6) 0.093(5) Uani 1 1 d U
C71 C 1.0128(7) 0.3946(7) 0.8920(8) 0.108(5) Uani 1 1 d U
H71A H 1.0316 0.3839 0.8696 0.130 Uiso 1 1 calc R
C74 C 0.5565(10) 0.8439(9) 0.6163(8) 0.125(6) Uani 1 1 d U
H74A H 0.5336 0.8555 0.5982 0.150 Uiso 1 1 calc R
C77 C 0.7766(9) 0.8364(9) 0.6091(6) 0.117(6) Uani 1 1 d U
H77A H 0.8081 0.8380 0.6044 0.141 Uiso 1 1 calc R
C83 C 0.7446(11) 0.8527(11) 0.5774(8) 0.146(8) Uani 1 1 d U
H83A H 0.7560 0.8640 0.5510 0.175 Uiso 1 1 calc R
C84 C 1.0180(11) 1.0900(11) 1.0760(11) 0.177(10) Uani 1 1 d U
H84A H 1.0299 1.1155 1.0903 0.213 Uiso 1 1 calc R
C100 C 1.0647(10) 0.4981(12) 0.8146(9) 0.141(7) Uani 1 1 d U
H10B H 1.0868 0.4922 0.7934 0.169 Uiso 1 1 calc R
O1W O 0.5274(16) 0.7631(15) 0.5301(14) 0.33(2) Uiso 1 1 d .
O2W O 0.1085(14) 0.3835(14) 0.9951(13) 0.297(17) Uiso 1 1 d .
O4W O 0.5010(15) 0.7064(15) 0.6428(14) 0.307(18) Uiso 1 1 d U
O6W O 0.5962(14) 0.3233(14) 0.1293(13) 0.303(17) Uiso 1 1 d .
O7W O 0.8649(11) 0.9069(11) 0.7888(10) 0.242(12) Uiso 1 1 d .
O9W O 0.9176(17) 0.7700(17) 0.7545(17) 0.37(2) Uiso 1 1 d .
O10W O 0.4896(13) 0.8446(13) 0.4377(12) 0.276(15) Uiso 1 1 d .
O11W O 0.5022(14) 0.7761(9) 0.7566(11) 0.274(17) Uani 1 1 d .
O14W O 0.470(2) 0.728(2) 0.5980(19) 0.41(3) Uiso 1 1 d U
O15W O 0.6190(10) 0.4143(9) 0.1112(14) 0.274(18) Uani 1 1 d .
O16W O 0.656(2) 0.454(2) 0.1722(19) 0.41(3) Uiso 1 1 d .
O17W O 0.6718(14) 0.6954(13) 0.6845(12) 0.296(17) Uiso 1 1 d .
O19W O 0.7331(8) 0.4386(10) 0.0847(12) 0.255(17) Uani 1 1 d .
O21W O 0.7473(7) 0.4757(6) 0.1639(12) 0.211(12) Uani 1 1 d .
O22W O 0.0302(6) 0.6351(12) 1.0162(8) 0.238(15) Uani 1 1 d .
O23W O 0.9153(14) 0.6690(14) 0.7561(14) 0.296(17) Uiso 1 1 d .
O24W O 0.9572(12) 0.7997(12) 0.8081(11) 0.265(14) Uiso 1 1 d .
O25W O 0.8555(10) 0.7996(14) 0.6902(7) 0.271(17) Uani 1 1 d .
O26W O 0.839(2) 0.6372(14) 0.7611(13) 0.48(5) Uani 1 1 d .
O27W O 0.7034(7) 0.9141(6) 0.8233(6) 0.154(7) Uani 1 1 d .
O30W O 0.5367(19) 0.6937(19) 0.7128(17) 0.40(3) Uiso 1 1 d .
O31W O 0.4297(18) 0.8372(18) 0.7217(16) 0.37(2) Uiso 1 1 d .
N1A N 0.8415(6) 0.4180(6) 0.0377(6) 0.102(5) Uiso 1 1 d D
O11A O 0.8062(5) 0.4076(5) 0.0158(5) 0.111(4) Uiso 1 1 d D
O12A O 0.8773(5) 0.4128(5) 0.0259(5) 0.122(5) Uiso 1 1 d D
O13A O 0.8317(6) 0.4312(6) 0.0770(5) 0.136(6) Uiso 1 1 d D
N2A N 0.8785(6) 0.4523(7) 0.8521(6) 0.105(5) Uiso 1 1 d .
O21A O 0.8466(6) 0.4841(6) 0.8519(6) 0.127(5) Uiso 1 1 d .
O22A O 0.9115(7) 0.4625(7) 0.8285(7) 0.151(6) Uiso 1 1 d .
O23A O 0.8765(6) 0.4178(6) 0.8753(5) 0.122(5) Uiso 1 1 d .
N3A N 0.9732(11) 0.9239(10) 0.8271(13) 0.255(17) Uiso 1 1 d D
O31A O 0.9523(8) 0.9619(7) 0.8363(7) 0.175(8) Uiso 1 1 d D
O32A O 1.0043(8) 0.9088(8) 0.8430(9) 0.200(9) Uiso 1 1 d D
O33A O 0.9423(11) 0.8940(10) 0.8115(11) 0.276(15) Uiso 1 1 d D
N4A N 0.0471(15) 0.5304(12) 0.9695(16) 0.276(19) Uiso 1 1 d D
O41A O 0.0121(13) 0.5306(13) 0.9943(13) 0.314(19) Uiso 1 1 d D
O42A O 0.0658(12) 0.4999(12) 0.9564(13) 0.287(16) Uiso 1 1 d D
O43A O 0.0542(18) 0.5745(13) 0.9614(16) 0.37(2) Uiso 1 1 d D
N5A N 1.0737(12) 0.9176(13) 1.0484(13) 0.29(2) Uiso 1 1 d D
O51A O 1.0618(12) 0.9470(11) 1.0773(11) 0.267(14) Uiso 1 1 d D
O52A O 1.1012(12) 0.9240(13) 1.0239(12) 0.312(19) Uiso 1 1 d D
O53A O 1.0346(10) 0.8949(10) 1.0440(10) 0.233(12) Uiso 1 1 d D
C1G C 0.7235(15) 0.7759(13) 0.9180(14) 0.38(6) Uiso 0.50 1 d PG
H1GA H 0.7478 0.7717 0.8987 0.451 Uiso 0.50 1 calc PR
C2G C 0.6978(18) 0.7385(11) 0.9319(17) 0.27(3) Uiso 0.50 1 d PGD
C3G C 0.6613(17) 0.7448(11) 0.9607(17) 0.27(3) Uiso 0.50 1 d PG
H3GA H 0.6442 0.7197 0.9700 0.321 Uiso 0.50 1 calc PR
C4G C 0.6505(14) 0.7886(13) 0.9755(14) 0.38(6) Uiso 0.50 1 d PG
H4GA H 0.6261 0.7928 0.9948 0.451 Uiso 0.50 1 calc PR
C5G C 0.6762(11) 0.8260(10) 0.9616(9) 0.34(5) Uiso 0.50 1 d PG
C6G C 0.7127(12) 0.8197(11) 0.9328(10) 0.34(5) Uiso 0.50 1 d PG
C7G C 0.7383(14) 0.8571(14) 0.9189(15) 0.18(3) Uiso 0.50 1 d PG
H7GA H 0.7627 0.8529 0.8997 0.217 Uiso 0.50 1 calc PR
C8G C 0.7275(17) 0.9009(12) 0.9337(18) 0.41(6) Uiso 0.50 1 d PG
H8GA H 0.7447 0.9259 0.9244 0.486 Uiso 0.50 1 calc PR
C9G C 0.6911(18) 0.9072(10) 0.9625(16) 0.41(6) Uiso 0.50 1 d PG
H9GA H 0.6839 0.9365 0.9725 0.486 Uiso 0.50 1 calc PR
C10G C 0.6654(15) 0.8698(11) 0.9765(12) 0.131(16) Uiso 0.50 1 d PG
H10C H 0.6410 0.8740 0.9957 0.157 Uiso 0.50 1 calc PR
C11G C 0.7031(18) 0.6926(11) 0.9128(16) 0.17(2) Uiso 0.50 1 d PD
N1G N 0.7374(17) 0.6776(13) 0.8856(18) 0.22(3) Uiso 0.50 1 d PD
N2G N 0.6789(15) 0.6531(13) 0.9216(16) 0.18(2) Uiso 0.50 1 d PD
O1G O 0.767(2) 0.7041(17) 0.867(2) 0.31(3) Uiso 0.50 1 d PD
O2G O 0.646(2) 0.6529(18) 0.950(2) 0.31(3) Uiso 0.50 1 d PD
C12G C 0.7344(15) 0.6279(13) 0.8700(12) 0.32(6) Uiso 0.50 1 d PD
C14G C 0.7714(18) 0.5909(19) 0.8638(15) 0.18(3) Uiso 0.50 1 d PD
H14A H 0.7931 0.6008 0.8420 0.265 Uiso 0.50 1 calc PR
H14B H 0.7573 0.5628 0.8543 0.265 Uiso 0.50 1 calc PR
H14C H 0.7870 0.5858 0.8911 0.265 Uiso 0.50 1 calc PR
C15G C 0.7073(16) 0.6271(15) 0.8270(12) 0.15(2) Uiso 0.50 1 d PD
H15A H 0.7263 0.6383 0.8035 0.229 Uiso 0.50 1 calc PR
H15B H 0.6807 0.6462 0.8297 0.229 Uiso 0.50 1 calc PR
H15C H 0.6979 0.5962 0.8206 0.229 Uiso 0.50 1 calc PR
C13G C 0.7004(12) 0.6095(10) 0.9053(12) 0.103(12) Uiso 0.50 1 d PD
C17G C 0.6566(15) 0.5823(19) 0.8958(16) 0.16(2) Uiso 0.50 1 d PD
H17B H 0.6416 0.5748 0.9229 0.247 Uiso 0.50 1 calc PR
H17C H 0.6643 0.5545 0.8804 0.247 Uiso 0.50 1 calc PR
H17D H 0.6364 0.6004 0.8780 0.247 Uiso 0.50 1 calc PR
C16G C 0.7221(15) 0.5883(19) 0.9453(12) 0.147(19) Uiso 0.50 1 d PD
H16A H 0.6986 0.5779 0.9650 0.220 Uiso 0.50 1 calc PR
H16B H 0.7409 0.6106 0.9598 0.220 Uiso 0.50 1 calc PR
H16C H 0.7408 0.5627 0.9365 0.220 Uiso 0.50 1 calc PR

loop_
_atom_site_aniso_label
_atom_site_aniso_U_11
_atom_site_aniso_U_22
_atom_site_aniso_U_33
_atom_site_aniso_U_23
_atom_site_aniso_U_13
_atom_site_aniso_U_12
Pd1 0.0681(6) 0.0681(6) 0.0599(10) -0.0049(6) 0.0049(6) -0.0016(8)
Pd2 0.0882(8) 0.0727(7) 0.0325(5) 0.0005(5) -0.0047(5) 0.0088(6)
Pd3 0.0661(7) 0.0562(7) 0.0758(8) -0.0087(6) -0.0031(6) 0.0186(5)
Pd4 0.0866(8) 0.0866(8) 0.0596(11) -0.0006(7) 0.0006(7) -0.0327(10)
N1 0.085(9) 0.089(9) 0.058(8) -0.029(7) -0.017(7) -0.019(7)
N2 0.102(11) 0.077(8) 0.033(6) -0.005(6) 0.000(6) -0.002(7)
N3 0.082(9) 0.058(8) 0.059(8) 0.007(6) -0.001(6) 0.003(6)
N4 0.068(8) 0.077(9) 0.071(8) -0.007(7) 0.001(7) 0.010(6)
N5 0.088(9) 0.059(7) 0.074(9) -0.014(6) -0.018(7) 0.011(7)
N6 0.073(8) 0.037(6) 0.061(7) 0.006(5) 0.006(6) -0.001(5)
N7 0.072(8) 0.055(7) 0.088(10) -0.007(7) -0.021(7) 0.007(6)
N8 0.083(9) 0.075(9) 0.078(9) 0.026(7) -0.006(8) -0.018(7)
N9 0.083(9) 0.068(8) 0.061(8) -0.014(6) -0.001(7) -0.001(7)
N10 0.095(11) 0.121(12) 0.071(10) 0.004(9) 0.002(8) -0.032(10)
N11 0.065(8) 0.110(12) 0.094(11) -0.031(10) -0.008(7) 0.032(9)
N12 0.071(8) 0.060(7) 0.096(10) -0.012(8) -0.023(8) 0.009(6)
N13 0.048(7) 0.066(7) 0.090(10) 0.005(7) -0.009(6) 0.013(6)
N14 0.064(8) 0.091(9) 0.072(9) -0.012(7) -0.004(7) -0.012(7)
N15 0.059(7) 0.111(10) 0.038(7) 0.006(7) 0.008(6) -0.002(7)
N16 0.063(8) 0.105(11) 0.058(8) -0.009(7) 0.005(6) 0.005(7)
N17 0.089(9) 0.075(8) 0.050(8) -0.002(6) 0.002(7) 0.008(7)
N18 0.072(9) 0.097(10) 0.060(8) -0.003(7) 0.016(6) 0.004(8)
C1 0.049(7) 0.090(10) 0.076(8) -0.016(8) -0.005(5) 0.010(7)
C2 0.088(11) 0.048(8) 0.082(11) 0.000(8) -0.005(7) 0.006(7)
C3 0.074(8) 0.052(8) 0.095(11) -0.021(8) 0.015(8) -0.008(7)
C4 0.080(9) 0.059(7) 0.042(7) 0.003(5) 0.000(5) 0.010(6)
C5 0.076(7) 0.077(9) 0.041(7) 0.006(7) -0.012(5) 0.014(7)
C6 0.149(19) 0.137(18) 0.079(13) -0.003(13) 0.022(12) -0.007(14)
C7 0.058(9) 0.115(11) 0.115(13) -0.018(9) -0.016(8) 0.011(9)
C8 0.079(9) 0.064(6) 0.062(8) 0.007(6) -0.008(6) -0.014(6)
C9 0.121(12) 0.035(7) 0.073(10) -0.003(7) -0.030(8) 0.011(7)
C10 0.067(9) 0.064(8) 0.077(10) 0.019(8) -0.012(8) 0.011(7)
C11 0.112(12) 0.057(7) 0.062(9) -0.004(7) -0.021(7) 0.010(7)
C12 0.098(11) 0.064(8) 0.052(8) -0.009(7) 0.019(9) 0.003(7)
C13 0.039(7) 0.090(8) 0.115(12) -0.025(7) -0.010(7) 0.036(7)
C14 0.086(10) 0.054(6) 0.056(9) 0.005(7) -0.007(8) 0.001(7)
C15 0.077(7) 0.076(10) 0.061(9) -0.013(8) 0.001(7) 0.014(8)
C16 0.081(7) 0.074(9) 0.080(9) -0.025(8) 0.003(6) 0.008(8)
C17 0.17(2) 0.19(2) 0.14(2) -0.032(17) -0.003(18) -0.123(18)
C18 0.086(9) 0.052(6) 0.052(8) -0.002(6) -0.002(6) 0.008(7)
C19 0.097(12) 0.060(8) 0.147(15) -0.007(10) -0.021(10) 0.005(8)
C20 0.087(10) 0.047(6) 0.095(11) -0.009(7) -0.025(8) 0.007(7)
C21 0.107(13) 0.066(8) 0.065(10) 0.011(7) -0.023(9) -0.011(8)
C22 0.060(8) 0.058(8) 0.083(9) -0.032(8) -0.010(6) 0.004(7)
C23 0.087(12) 0.102(13) 0.087(11) -0.011(10) -0.026(9) -0.007(10)
C24 0.058(8) 0.066(7) 0.061(9) 0.007(6) -0.011(7) -0.004(7)
C25 0.070(6) 0.050(7) 0.065(7) 0.002(6) -0.005(6) 0.007(6)
C26 0.100(12) 0.050(8) 0.106(12) -0.042(9) -0.009(11) 0.004(8)
C27 0.135(17) 0.186(17) 0.095(14) 0.025(15) 0.013(11) -0.003(16)
C28 0.077(9) 0.053(8) 0.054(8) 0.001(6) -0.002(6) -0.003(6)
C29 0.081(8) 0.062(8) 0.044(8) 0.001(6) -0.001(6) 0.004(7)
C30 0.121(9) 0.106(12) 0.023(7) 0.008(7) -0.028(7) -0.011(10)
C31 0.080(11) 0.147(16) 0.109(12) -0.020(11) -0.037(9) 0.011(11)
C32 0.074(8) 0.079(10) 0.076(9) -0.018(8) 0.009(7) -0.008(8)
C33 0.081(10) 0.060(6) 0.071(9) 0.008(6) -0.016(7) 0.012(7)
C34 0.076(10) 0.068(7) 0.092(11) -0.002(7) -0.013(8) -0.006(7)
C35 0.142(11) 0.151(17) 0.070(11) 0.007(11) -0.047(10) -0.002(14)
C36 0.088(11) 0.073(10) 0.043(8) -0.017(7) -0.002(7) 0.008(8)
C37 0.126(9) 0.100(11) 0.025(6) -0.004(7) -0.016(7) 0.003(10)
C38 0.069(7) 0.074(9) 0.035(7) 0.002(7) -0.015(5) 0.000(7)
C39 0.146(15) 0.089(12) 0.150(17) 0.028(12) 0.004(14) -0.031(9)
C40 0.112(12) 0.057(6) 0.075(10) 0.004(7) -0.019(8) -0.003(8)
C41 0.097(14) 0.163(16) 0.132(18) -0.033(13) 0.016(10) 0.010(13)
C42 0.072(7) 0.132(16) 0.083(13) -0.019(11) 0.008(8) 0.013(10)
C43 0.076(10) 0.079(10) 0.067(9) -0.017(7) -0.017(8) 0.028(8)
C45 0.123(14) 0.072(7) 0.071(11) -0.016(8) -0.040(10) 0.024(9)
C46 0.079(8) 0.106(12) 0.046(9) -0.001(8) 0.000(7) -0.005(8)
C47 0.077(8) 0.097(11) 0.038(7) 0.001(7) -0.012(6) 0.010(8)
C48 0.111(14) 0.080(12) 0.062(10) -0.005(9) -0.012(10) 0.003(10)
C49 0.071(9) 0.121(14) 0.065(9) -0.013(9) -0.005(7) -0.008(9)
C52 0.104(12) 0.078(9) 0.065(9) -0.001(7) -0.023(7) 0.002(8)
C53 0.133(13) 0.070(9) 0.103(13) 0.016(9) -0.008(12) -0.001(9)
C54 0.082(7) 0.114(13) 0.069(9) -0.026(9) 0.002(7) -0.011(9)
C55 0.20(2) 0.20(2) 0.143(18) -0.054(16) 0.023(15) -0.129(17)
C56 0.088(12) 0.056(8) 0.201(19) -0.030(8) -0.016(11) 0.024(8)
C57 0.092(13) 0.094(10) 0.089(13) 0.002(9) -0.005(10) -0.022(9)
C58 0.081(10) 0.078(10) 0.069(10) 0.007(7) -0.008(8) -0.016(8)
C59 0.121(13) 0.095(11) 0.149(17) 0.011(12) -0.009(12) -0.038(11)
C60 0.174(18) 0.139(16) 0.093(13) 0.002(11) -0.019(12) -0.083(14)
C61 0.147(11) 0.155(16) 0.056(9) 0.035(10) -0.008(10) -0.004(15)
C64 0.087(12) 0.123(15) 0.058(9) -0.002(9) -0.009(8) 0.005(11)
C68 0.097(13) 0.099(12) 0.082(11) 0.010(8) -0.024(9) -0.037(11)
C71 0.086(12) 0.090(9) 0.150(15) -0.049(9) -0.010(11) 0.021(9)
C74 0.135(10) 0.140(16) 0.099(12) -0.017(10) -0.054(12) 0.037(14)
C77 0.124(13) 0.166(18) 0.062(10) -0.009(11) 0.007(9) -0.019(13)
C83 0.158(13) 0.21(2) 0.068(11) 0.035(13) 0.008(11) -0.019(18)
C84 0.18(2) 0.18(2) 0.169(19) -0.069(15) 0.028(15) -0.116(15)
C100 0.122(17) 0.198(19) 0.102(15) -0.021(14) 0.017(11) 0.009(15)
O11W 0.40(5) 0.137(18) 0.29(3) 0.02(2) 0.07(4) -0.06(2)
O15W 0.19(2) 0.17(2) 0.46(5) -0.09(3) -0.06(3) -0.028(18)
O19W 0.147(18) 0.24(3) 0.38(4) 0.19(3) 0.06(2) 0.035(18)
O21W 0.148(16) 0.101(13) 0.38(4) 0.028(18) 0.05(2) 0.006(12)
O22W 0.097(13) 0.46(5) 0.160(19) 0.06(2) 0.011(12) 0.055(19)
O25W 0.22(3) 0.46(5) 0.127(17) 0.11(2) -0.051(17) -0.01(3)
O26W 0.74(9) 0.36(5) 0.34(4) -0.26(4) -0.34(6) 0.41(6)
O27W 0.201(18) 0.141(14) 0.120(12) 0.008(11) -0.006(12) 0.094(13)

loop_
_atom_type_symbol
_atom_type_description
_atom_type_scat_dispersion_real
_atom_type_scat_dispersion_imag
_atom_type_scat_source
C C 0.0033 0.0016 'International Tables Vol C Tables 4.2.6.8 and 6.1.1.4'
H H 0.0000 0.0000 'International Tables Vol C Tables 4.2.6.8 and 6.1.1.4'
N N 0.0061 0.0033 'International Tables Vol C Tables 4.2.6.8 and 6.1.1.4'
O O 0.0106 0.0060 'International Tables Vol C Tables 4.2.6.8 and 6.1.1.4'
Pd Pd -0.9988 1.0072 'International Tables Vol C Tables 4.2.6.8 and 6.1.1.4'

loop_
_geom_angle_atom_site_label_1
_geom_angle_atom_site_label_2
_geom_angle_atom_site_label_3
_geom_angle
_geom_angle_site_symmetry_1
_geom_angle_site_symmetry_3
N18 Pd1 N18 80.7(8) 7_557 .
N18 Pd1 N17 176.2(6) 7_557 .
N18 Pd1 N17 96.0(6) . .
N18 Pd1 N17 96.0(5) 7_557 7_557
N18 Pd1 N17 176.2(6) . 7_557
N17 Pd1 N17 87.4(8) . 7_557
N1 Pd2 N2 78.9(6) . .
N1 Pd2 N4 175.4(6) . .
N2 Pd2 N4 97.8(5) . .
N1 Pd2 N3 97.1(6) . .
N2 Pd2 N3 174.5(5) . .
N4 Pd2 N3 85.9(5) . .
N12 Pd3 N9 173.2(6) . .
N12 Pd3 N11 79.9(7) . .
N9 Pd3 N11 94.4(6) . .
N12 Pd3 N13 99.4(6) . .
N9 Pd3 N13 86.1(5) . .
N11 Pd3 N13 179.1(6) . .
N10 Pd4 N10 80.0(10) . 7_557
N10 Pd4 N8 176.8(6) . .
N10 Pd4 N8 97.3(6) 7_557 .
N10 Pd4 N8 97.3(6) . 7_557
N10 Pd4 N8 176.8(6) 7_557 7_557
N8 Pd4 N8 85.5(8) . 7_557
C30 N1 C23 118.4(16) . .
C30 N1 Pd2 117.0(12) . .
C23 N1 Pd2 124.5(12) . .
C37 N2 C64 120.8(14) . .
C37 N2 Pd2 113.3(12) . .
C64 N2 Pd2 125.9(11) . .
C36 N3 C48 119.8(15) . .
C36 N3 Pd2 118.2(11) . .
C48 N3 Pd2 121.7(12) . .
C2 N4 C9 118.6(14) . .
C2 N4 Pd2 119.7(11) . .
C9 N4 Pd2 121.3(12) . .
C14 N5 C28 114.0(12) . .
C28 N6 C24 116.6(12) . .
C24 N7 C14 112.8(13) . .
C21 N8 C58 117.0(15) . .
C21 N8 Pd4 121.7(12) . .
C58 N8 Pd4 121.1(12) . .
C45 N9 C10 117.4(14) . .
C45 N9 Pd3 121.3(11) . .
C10 N9 Pd3 121.2(11) . .
C17 N10 C68 110.3(18) . .
C17 N10 Pd4 129.5(15) . .
C68 N10 Pd4 120.2(14) . .
C6 N11 C7 115(2) . .
C6 N11 Pd3 131.2(16) . .
C7 N11 Pd3 113.7(16) . .
C13 N12 C26 120.7(14) . .
C13 N12 Pd3 115.8(13) . .
C26 N12 Pd3 123.4(11) . .
C38 N13 C22 122.2(13) . .
C38 N13 Pd3 120.1(10) . .
C22 N13 Pd3 117.4(11) . .
C29 N14 C15 115.1(14) . .
C29 N15 C43 113.5(13) . .
C15 N16 C43 114.9(13) . .
C42 N17 C3 121.6(15) . .
C42 N17 Pd1 120.1(12) . .
C3 N17 Pd1 118.3(11) . .
C57 N18 C12 122.7(16) . .
C57 N18 Pd1 111.5(12) . .
C12 N18 Pd1 125.6(12) . .
C25 C1 C22 119.7(14) . .
N4 C2 C18 124.0(14) . .
N17 C3 C32 121.2(16) . .
C11 C4 C18 117.4(14) . .
C11 C4 C28 123.6(13) . .
C18 C4 C28 119.1(13) . .
C25 C5 C38 120.9(14) . .
N11 C6 C27 132(3) . .
N11 C7 C41 123(2) . .
N11 C7 C13 117.2(18) . .
C41 C7 C13 119(2) . .
C52 C8 C34 120.8(15) . .
C52 C8 C24 116.9(14) . .
C34 C8 C24 122.2(14) . .
N4 C9 C11 122.2(15) . .
N9 C10 C20 122.0(15) . .
C9 C11 C4 119.1(14) . .
N18 C12 C53 121.4(18) . .
N12 C13 C71 124(2) . .
N12 C13 C7 112.7(15) . .
C71 C13 C7 123.2(19) . .
N5 C14 N7 128.1(14) . .
N5 C14 C33 116.4(14) . .
N7 C14 C33 115.6(14) . .
N14 C15 N16 125.0(15) . .
N14 C15 C16 119.8(14) . .
N16 C15 C16 115.0(14) . .
C54 C16 C32 119.1(16) . .
C54 C16 C15 121.8(15) . .
C32 C16 C15 119.1(15) . .
N10 C17 C55 129(3) . .
C2 C18 C4 118.5(14) . .
C56 C19 C26 120(2) . .
C33 C20 C10 120.4(15) . .
N8 C21 C34 126.3(18) . .
N13 C22 C1 118.1(14) . .
N1 C23 C31 123(2) . .
N7 C24 N6 126.0(13) . .
N7 C24 C8 118.4(13) . .
N6 C24 C8 115.6(13) . .
C5 C25 C1 119.2(15) . .
C5 C25 C29 122.8(14) . .
C1 C25 C29 117.9(13) . .
N12 C26 C19 119.1(18) . .
C6 C27 C100 110(3) . .
N6 C28 N5 122.4(13) . .
N6 C28 C4 121.7(13) . .
N5 C28 C4 115.9(12) . .
N14 C29 N15 127.8(14) . .
N14 C29 C25 117.5(13) . .
N15 C29 C25 114.6(13) . .
N1 C30 C35 122(2) . .
N1 C30 C37 113.4(14) . .
C35 C30 C37 124.4(17) . .
C23 C31 C74 117(2) . .
C3 C32 C16 118.9(15) . .
C20 C33 C40 117.5(14) . .
C20 C33 C14 123.7(14) . .
C40 C33 C14 118.6(14) . .
C21 C34 C8 117.0(16) . .
C74 C35 C30 122(2) . .
N3 C36 C46 123.2(16) . 7_557
N2 C37 C61 120.1(19) . .
N2 C37 C30 116.8(15) . .
C61 C37 C30 122.9(17) . .
N13 C38 C5 119.7(13) . .
C53 C39 C59 121(2) . .
C33 C40 C45 116.5(16) . .
C100 C41 C7 117(3) . .
N17 C42 C54 120.6(17) . .
N16 C43 N15 123.4(13) . .
N16 C43 C47 120.7(14) . .
N15 C43 C47 115.1(14) . .
N9 C45 C40 126.0(16) . .
C47 C46 C36 120.2(16) . 7_557
C46 C47 C49 119.2(15) . .
C46 C47 C43 123.8(16) . .
C49 C47 C43 116.9(15) . .
N3 C48 C49 121.9(17) . 7_557
C48 C49 C47 115.1(16) 7_557 .
C8 C52 C58 114.9(16) . .
C39 C53 C12 120(2) . .
C16 C54 C42 118.1(16) . .
C17 C55 C84 112(3) . .
C19 C56 C71 122.5(18) . .
N18 C57 C57 118.1(10) . 7_557
N18 C57 C59 117.8(19) . .
C57 C57 C59 124.1(13) 7_557 .
N8 C58 C52 123.7(16) . .
C57 C59 C39 117(2) . .
C68 C60 C84 113(2) . .
C83 C61 C37 118(2) . .
C77 C64 N2 120.9(18) . .
C60 C68 N10 132(2) . .
C60 C68 C68 117.7(16) . 7_557
N10 C68 C68 109.2(12) . 7_557
C13 C71 C56 112.6(19) . .
C35 C74 C31 117(2) . .
C64 C77 C83 117(2) . .
C61 C83 C77 124(2) . .
C60 C84 C55 124(2) . .
C41 C100 C27 124(3) . .
O12A N1A O11A 124.1(19) . .
O12A N1A O13A 123.2(19) . .
O11A N1A O13A 112.4(17) . .
O23A N2A O22A 125(2) . .
O23A N2A O21A 123.2(19) . .
O22A N2A O21A 112(2) . .
O32A N3A O31A 129(3) . .
O32A N3A O33A 116(3) . .
O31A N3A O33A 109(3) . .
O42A N4A O41A 127(3) . .
O42A N4A O43A 129(3) . .
O41A N4A O43A 104(3) . .
O52A N5A O51A 123(4) . .
O52A N5A O53A 130(4) . .
O51A N5A O53A 100(3) . .
C2G C1G C6G 120.0 . .
C3G C2G C1G 120.0 . .
C3G C2G C11G 117(3) . .
C1G C2G C11G 123(3) . .
C2G C3G C4G 120.0 . .
C5G C4G C3G 120.0 . .
C6G C5G C4G 120.0 . .
C6G C5G C10G 120.0 . .
C4G C5G C10G 120.0 . .
C7G C6G C5G 120.0 . .
C7G C6G C1G 120.0 . .
C5G C6G C1G 120.0 . .
C8G C7G C6G 120.0 . .
C7G C8G C9G 120.0 . .
C8G C9G C10G 120.0 . .
C9G C10G C5G 120.0 . .
N1G C11G N2G 102.9(17) . .
N1G C11G C2G 127(3) . .
N2G C11G C2G 129(3) . .
O1G N1G C11G 124(3) . .
O1G N1G C12G 118(2) . .
C11G N1G C12G 116.7(17) . .
O2G N2G C11G 121(3) . .
O2G N2G C13G 122(3) . .
C11G N2G C13G 115.5(17) . .
N1G C12G C15G 108(4) . .
N1G C12G C14G 132(5) . .
C15G C12G C14G 104(3) . .
N1G C12G C13G 98.6(12) . .
C15G C12G C13G 105(3) . .
C14G C12G C13G 107(3) . .
N2G C13G C16G 105(4) . .
N2G C13G C17G 99(4) . .
C16G C13G C17G 107(3) . .
N2G C13G C12G 101.6(13) . .
C16G C13G C12G 116(3) . .
C17G C13G C12G 125(4) . .

loop_
_geom_bond_atom_site_label_1
_geom_bond_atom_site_label_2
_geom_bond_distance
_geom_bond_site_symmetry_2
Pd1 N18 2.014(15) 7_557
Pd1 N18 2.014(15) .
Pd1 N17 2.039(14) .
Pd1 N17 2.039(14) 7_557
Pd2 N1 1.995(14) .
Pd2 N2 2.025(12) .
Pd2 N4 2.037(13) .
Pd2 N3 2.046(13) .
Pd3 N12 1.982(13) .
Pd3 N9 2.006(13) .
Pd3 N11 2.020(16) .
Pd3 N13 2.042(13) .
Pd4 N10 1.910(17) .
Pd4 N10 1.910(17) 7_557
Pd4 N8 2.029(15) .
Pd4 N8 2.029(15) 7_557
N1 C30 1.31(2) .
N1 C23 1.35(2) .
N2 C37 1.33(2) .
N2 C64 1.40(2) .
N3 C36 1.298(18) .
N3 C48 1.31(2) .
N4 C2 1.32(2) .
N4 C9 1.319(18) .
N5 C14 1.292(19) .
N5 C28 1.415(19) .
N6 C28 1.302(17) .
N6 C24 1.355(18) .
N7 C24 1.318(19) .
N7 C14 1.353(19) .
N8 C21 1.30(2) .
N8 C58 1.34(2) .
N9 C45 1.30(2) .
N9 C10 1.31(2) .
N10 C17 1.31(3) .
N10 C68 1.34(2) .
N11 C6 1.25(3) .
N11 C7 1.31(2) .
N12 C13 1.35(2) .
N12 C26 1.38(2) .
N13 C38 1.327(18) .
N13 C22 1.329(18) .
N14 C29 1.306(19) .
N14 C15 1.333(19) .
N15 C29 1.319(18) .
N15 C43 1.38(2) .
N16 C15 1.34(2) .
N16 C43 1.36(2) .
N17 C42 1.32(2) .
N17 C3 1.35(2) .
N18 C57 1.34(2) .
N18 C12 1.36(2) .
C1 C25 1.36(2) .
C1 C22 1.41(2) .
C2 C18 1.34(2) .
C3 C32 1.38(2) .
C4 C11 1.39(2) .
C4 C18 1.396(19) .
C4 C28 1.47(2) .
C5 C25 1.34(2) .
C5 C38 1.37(2) .
C6 C27 1.32(3) .
C7 C41 1.42(3) .
C7 C13 1.45(3) .
C8 C52 1.39(2) .
C8 C34 1.39(2) .
C8 C24 1.50(2) .
C9 C11 1.36(2) .
C10 C20 1.39(2) .
C12 C53 1.37(2) .
C13 C71 1.37(2) .
C14 C33 1.48(2) .
C15 C16 1.47(2) .
C16 C54 1.40(2) .
C16 C32 1.41(2) .
C17 C55 1.38(3) .
C19 C56 1.27(3) .
C19 C26 1.43(2) .
C20 C33 1.38(2) .
C21 C34 1.33(2) .
C23 C31 1.36(3) .
C25 C29 1.57(2) .
C27 C100 1.48(4) .
C30 C35 1.38(3) .
C30 C37 1.44(3) .
C31 C74 1.48(3) .
C33 C40 1.39(2) .
C35 C74 1.32(3) .
C36 C46 1.34(2) 7_557
C37 C61 1.41(3) .
C39 C53 1.29(3) .
C39 C59 1.49(3) .
C40 C45 1.39(2) .
C41 C100 1.23(4) .
C42 C54 1.43(3) .
C43 C47 1.49(2) .
C46 C47 1.33(2) .
C46 C36 1.34(2) 7_557
C47 C49 1.44(2) .
C48 C49 1.41(2) 7_557
C49 C48 1.41(2) 7_557
C52 C58 1.41(2) .
C55 C84 1.42(4) .
C56 C71 1.54(3) .
C57 C57 1.35(4) 7_557
C57 C59 1.41(3) .
C60 C68 1.34(3) .
C60 C84 1.35(4) .
C61 C83 1.32(3) .
C64 C77 1.34(3) .
C68 C68 1.56(4) 7_557
C77 C83 1.42(3) .
O4W O14W 1.76(6) .
N1A O12A 1.115(18) .
N1A O11A 1.264(17) .
N1A O13A 1.288(19) .
N2A O23A 1.23(2) .
N2A O22A 1.24(2) .
N2A O21A 1.31(2) .
N3A O32A 1.12(2) .
N3A O31A 1.29(2) .
N3A O33A 1.34(2) .
N4A O42A 1.12(2) .
N4A O41A 1.27(2) .
N4A O43A 1.33(2) .
N5A O52A 1.11(2) .
N5A O51A 1.28(2) .
N5A O53A 1.32(2) .
C1G C2G 1.3900 .
C1G C6G 1.3900 .
C2G C3G 1.3900 .
C2G C11G 1.466(19) .
C3G C4G 1.3900 .
C4G C5G 1.3900 .
C5G C6G 1.3900 .
C5G C10G 1.3900 .
C6G C7G 1.3900 .
C7G C8G 1.3900 .
C8G C9G 1.3900 .
C9G C10G 1.3900 .
C11G N1G 1.372(19) .
C11G N2G 1.379(19) .
N1G O1G 1.286(19) .
N1G C12G 1.527(19) .
N2G O2G 1.29(2) .
N2G C13G 1.502(18) .
C12G C15G 1.530(16) .
C12G C14G 1.539(16) .
C12G C13G 1.559(18) .
C13G C16G 1.506(16) .
C13G C17G 1.531(16) .
